data_7221032
loop_
_publ_author_name
'Pavankumar, C. S.'
'Harsha, Kachigere B.'
'Kempegowda, Mantelingu'
'K.S., Rangappa'

_publ_section_title
;
 Diastereoselective Synthesis of Fused Oxazolidines and Highly Substituted
 1H-pyrrolo [2, 1-c][1,4] oxazines via C--H functionalization
;
_journal_name_full 'RSC Adv.'
_journal_paper_doi 10.1039/C5RA10030E
_journal_year 2015
_chemical_formula_sum 'C25 H23 Br2 N O3'
_chemical_formula_weight 545.26
_chemical_name_systematic
; 
 ? 
;
_space_group_IT_number 43
_symmetry_cell_setting orthorhombic
_symmetry_space_group_name_Hall 'F 2 -2d'
_symmetry_space_group_name_H-M 'F d d 2'
_atom_sites_solution_hydrogens geom
_atom_sites_solution_primary direct
_atom_sites_solution_secondary difmap
_audit_creation_method SHELXL-97
_audit_update_record
;
2015-04-23 deposited with the CCDC.
2015-07-03 downloaded from the CCDC.
;
_cell_angle_alpha 90.00
_cell_angle_beta 90.00
_cell_angle_gamma 90.00
_cell_formula_units_Z 16
_cell_length_a 30.6044(17)
_cell_length_b 38.834(3)
_cell_length_c 7.7980(4)
_cell_measurement_reflns_used 3126
_cell_measurement_temperature 296(2)
_cell_measurement_theta_max 64.54
_cell_measurement_theta_min 5.40
_cell_volume 9267.9(10)
_computing_structure_refinement 'SHELXL-97 (Sheldrick, 1997)'
_computing_structure_solution 'SHELXS-97 (Sheldrick, 1990)'
_diffrn_ambient_temperature 296(2)
_diffrn_measured_fraction_theta_full 0.982
_diffrn_measured_fraction_theta_max 0.982
_diffrn_radiation_monochromator graphite
_diffrn_radiation_source 'fine-focus sealed tube'
_diffrn_radiation_type CuK\a
_diffrn_radiation_wavelength 1.54178
_diffrn_reflns_av_R_equivalents 0.0794
_diffrn_reflns_av_sigmaI/netI 0.0583
_diffrn_reflns_limit_h_max 34
_diffrn_reflns_limit_h_min -35
_diffrn_reflns_limit_k_max 37
_diffrn_reflns_limit_k_min -44
_diffrn_reflns_limit_l_max 7
_diffrn_reflns_limit_l_min -9
_diffrn_reflns_number 14487
_diffrn_reflns_theta_full 64.54
_diffrn_reflns_theta_max 64.54
_diffrn_reflns_theta_min 5.40
_exptl_absorpt_coefficient_mu 4.652
_exptl_absorpt_correction_T_max 0.3892
_exptl_absorpt_correction_T_min 0.3358
_exptl_absorpt_correction_type multi-scan
_exptl_absorpt_process_details SADABS
_exptl_crystal_colour White
_exptl_crystal_density_diffrn 1.563
_exptl_crystal_density_method 'not measured'
_exptl_crystal_description Rectangle
_exptl_crystal_F_000 4384
_exptl_crystal_size_max 0.30
_exptl_crystal_size_mid 0.27
_exptl_crystal_size_min 0.25
_refine_diff_density_max 0.425
_refine_diff_density_min -0.393
_refine_diff_density_rms 0.081
_refine_ls_abs_structure_details 'Flack H D (1983), Acta Cryst. A39, 876-881'
_refine_ls_abs_structure_Flack 0.05(4)
_refine_ls_extinction_method none
_refine_ls_goodness_of_fit_ref 1.034
_refine_ls_hydrogen_treatment mixed
_refine_ls_matrix_type full
_refine_ls_number_parameters 282
_refine_ls_number_reflns 3126
_refine_ls_number_restraints 1
_refine_ls_restrained_S_all 1.034
_refine_ls_R_factor_all 0.0750
_refine_ls_R_factor_gt 0.0555
_refine_ls_shift/su_max 0.006
_refine_ls_shift/su_mean 0.001
_refine_ls_structure_factor_coef Fsqd
_refine_ls_weighting_details 'calc w=1/[\s^2^(Fo^2^)+(0.0850P)^2^+29.4454P] where P=(Fo^2^+2Fc^2^)/3'
_refine_ls_weighting_scheme calc
_refine_ls_wR_factor_gt 0.1492
_refine_ls_wR_factor_ref 0.1609
_reflns_number_gt 2461
_reflns_number_total 3126
_reflns_threshold_expression >2sigma(I)
_cod_data_source_file c5ra10030e2.cif
_cod_data_source_block 123
_cod_depositor_comments
;
The following automatic conversions were performed:

'_symmetry_cell_setting' value 'Orthorhombic' changed to
'orthorhombic' according to
/usr/data/users/saulius/crontab/automatic-downloads/rss-feeds/RSC/lib/dictionaries/cif_core.dic
dictionary named 'cif_core.dic' version 2.4.2 from 2011-04-26.

Automatic conversion script
Id: cif_fix_values 3271 2015-04-21 07:52:19Z andrius 
;
_cod_original_sg_symbol_H-M Fdd2
_cod_database_code 7221032

loop_
_symmetry_equiv_pos_as_xyz
'x, y, z'
'-x, -y, z'
'-x+1/4, y+1/4, z+1/4'
'x+1/4, -y+1/4, z+1/4'
'x, y+1/2, z+1/2'
'-x, -y+1/2, z+1/2'
'-x+1/4, y+3/4, z+3/4'
'x+1/4, -y+3/4, z+3/4'
'x+1/2, y, z+1/2'
'-x+1/2, -y, z+1/2'
'-x+3/4, y+1/4, z+3/4'
'x+3/4, -y+1/4, z+3/4'
'x+1/2, y+1/2, z'
'-x+1/2, -y+1/2, z'
'-x+3/4, y+3/4, z+1/4'
'x+3/4, -y+3/4, z+1/4'

loop_
_atom_site_label
_atom_site_type_symbol
_atom_site_fract_x
_atom_site_fract_y
_atom_site_fract_z
_atom_site_U_iso_or_equiv
_atom_site_adp_type
_atom_site_occupancy
_atom_site_symmetry_multiplicity
_atom_site_calc_flag
_atom_site_refinement_flags
Br31 Br 0.42227(3) 0.38308(2) 0.5980(2) 0.1047(5) Uani 1 1 d .
Br22 Br 0.30428(4) 0.16806(4) 1.39688(19) 0.1252(6) Uani 1 1 d .
O29 O 0.28693(13) 0.28575(12) 0.8739(11) 0.088(2) Uani 1 1 d .
O4 O 0.40017(14) 0.24701(12) 0.7022(7) 0.0601(14) Uani 1 1 d .
O20 O 0.3613(2) 0.30970(14) 1.1751(10) 0.090(2) Uani 1 1 d .
N1 N 0.42336(16) 0.22535(17) 0.9584(10) 0.0625(17) Uani 1 1 d .
C21 C 0.3403(4) 0.3402(3) 1.2387(17) 0.107(4) Uani 1 1 d .
H21A H 0.3094 0.3386 1.2200 0.160 Uiso 1 1 calc R
H21B H 0.3516 0.3600 1.1795 0.160 Uiso 1 1 calc R
H21C H 0.3460 0.3425 1.3593 0.160 Uiso 1 1 calc R
C30 C 0.2446(2) 0.2976(2) 0.9190(15) 0.084(3) Uani 1 1 d .
H30A H 0.2471 0.3161 1.0002 0.126 Uiso 1 1 calc R
H30B H 0.2283 0.2791 0.9692 0.126 Uiso 1 1 calc R
H30C H 0.2298 0.3057 0.8182 0.126 Uiso 1 1 calc R
C24 C 0.31666(19) 0.30995(17) 0.8111(12) 0.059(2) Uani 1 1 d .
C23 C 0.35854(18) 0.29748(16) 0.7832(11) 0.0504(17) Uani 1 1 d .
C3 C 0.37000(19) 0.26045(15) 0.8247(12) 0.0568(19) Uani 1 1 d .
H3 H 0.3433 0.2465 0.8230 0.068 Uiso 1 1 calc R
C5 C 0.4136(2) 0.21588(16) 0.7783(14) 0.064(2) Uani 1 1 d .
H5 H 0.3885 0.2002 0.7790 0.076 Uiso 1 1 calc R
C6 C 0.4504(2) 0.19839(18) 0.6812(13) 0.066(2) Uani 1 1 d .
C7 C 0.4407(3) 0.1896(2) 0.5174(15) 0.088(3) Uani 1 1 d .
H7 H 0.4142 0.1955 0.4671 0.105 Uiso 1 1 calc R
C8 C 0.4736(4) 0.1708(3) 0.4259(19) 0.113(4) Uani 1 1 d .
H8 H 0.4687 0.1632 0.3145 0.136 Uiso 1 1 calc R
C9 C 0.5131(4) 0.1643(3) 0.508(2) 0.118(5) Uani 1 1 d .
H9 H 0.5344 0.1524 0.4477 0.142 Uiso 1 1 calc R
C11 C 0.4887(2) 0.1917(2) 0.7609(15) 0.077(3) Uani 1 1 d .
C10 C 0.5225(4) 0.1740(3) 0.668(2) 0.100(4) Uani 1 1 d .
H10 H 0.5496 0.1694 0.7173 0.121 Uiso 1 1 calc R
C12 C 0.4989(3) 0.2039(3) 0.9346(18) 0.100(4) Uani 1 1 d .
H12A H 0.5291 0.2115 0.9393 0.120 Uiso 1 1 calc R
H12B H 0.4953 0.1852 1.0158 0.120 Uiso 1 1 calc R
C13 C 0.4690(2) 0.2336(2) 0.9830(15) 0.085(3) Uani 1 1 d .
H13A H 0.4738 0.2396 1.1022 0.102 Uiso 1 1 calc R
H13B H 0.4763 0.2536 0.9138 0.102 Uiso 1 1 calc R
C2 C 0.3935(2) 0.25523(18) 0.9969(11) 0.059(2) Uani 1 1 d .
H2 H 0.4115 0.2756 1.0195 0.071 Uiso 1 1 calc R
C28 C 0.3897(2) 0.31957(17) 0.7254(12) 0.062(2) Uani 1 1 d .
H28 H 0.4180 0.3117 0.7070 0.074 Uiso 1 1 calc R
C27 C 0.3796(2) 0.35359(18) 0.6939(12) 0.064(2) Uani 1 1 d .
C26 C 0.3369(3) 0.36571(19) 0.7156(13) 0.068(2) Uani 1 1 d .
H26 H 0.3298 0.3883 0.6871 0.081 Uiso 1 1 calc R
C25 C 0.3061(2) 0.3439(2) 0.7792(14) 0.075(3) Uani 1 1 d .
H25 H 0.2780 0.3518 0.8010 0.090 Uiso 1 1 calc R
C14 C 0.3647(2) 0.24951(19) 1.1471(12) 0.0606(19) Uani 1 1 d .
C15 C 0.3514(2) 0.2171(2) 1.2032(12) 0.068(2) Uani 1 1 d .
H15 H 0.3629 0.1974 1.1516 0.081 Uiso 1 1 calc R
C16 C 0.3226(3) 0.2139(2) 1.3298(15) 0.081(3) Uani 1 1 d .
C17 C 0.3063(3) 0.2414(4) 1.4175(15) 0.100(3) Uani 1 1 d .
H17 H 0.2867 0.2382 1.5075 0.120 Uiso 1 1 calc R
C18 C 0.3191(3) 0.2742(3) 1.3705(16) 0.085(3) Uani 1 1 d .
H18 H 0.3088 0.2933 1.4300 0.102 Uiso 1 1 calc R
C19 C 0.3469(2) 0.2782(2) 1.2368(13) 0.069(2) Uani 1 1 d .

loop_
_atom_site_aniso_label
_atom_site_aniso_U_11
_atom_site_aniso_U_22
_atom_site_aniso_U_33
_atom_site_aniso_U_23
_atom_site_aniso_U_13
_atom_site_aniso_U_12
Br31 0.0922(6) 0.0657(5) 0.1563(13) 0.0350(7) 0.0187(7) -0.0167(4)
Br22 0.1319(9) 0.1178(9) 0.1259(12) 0.0579(9) 0.0204(9) -0.0173(7)
O29 0.046(2) 0.063(3) 0.154(7) 0.013(4) 0.028(3) 0.0081(19)
O4 0.058(2) 0.051(3) 0.071(4) 0.001(3) 0.012(2) 0.010(2)
O20 0.103(4) 0.062(3) 0.105(6) -0.010(4) 0.006(4) 0.014(3)
N1 0.046(3) 0.066(4) 0.075(5) 0.005(4) -0.004(3) 0.007(2)
C21 0.136(8) 0.075(6) 0.110(10) -0.022(6) -0.022(7) 0.030(6)
C30 0.055(4) 0.075(5) 0.123(9) -0.013(6) 0.025(5) -0.004(3)
C24 0.047(3) 0.051(4) 0.079(6) -0.001(4) 0.010(4) 0.003(2)
C23 0.045(3) 0.045(3) 0.061(5) 0.002(4) -0.006(3) 0.001(2)
C3 0.046(3) 0.042(3) 0.082(6) 0.009(4) 0.008(3) -0.002(2)
C5 0.050(3) 0.035(3) 0.107(8) -0.000(4) 0.002(4) -0.005(2)
C6 0.073(4) 0.044(3) 0.080(7) 0.001(4) -0.007(4) -0.005(3)
C7 0.092(6) 0.076(6) 0.096(9) -0.001(6) -0.007(6) -0.010(5)
C8 0.132(9) 0.082(6) 0.125(11) -0.035(7) 0.046(8) 0.007(6)
C9 0.102(8) 0.080(7) 0.173(15) 0.005(9) 0.047(9) 0.021(5)
C11 0.058(4) 0.062(4) 0.110(8) 0.010(5) 0.025(5) 0.011(3)
C10 0.104(6) 0.067(6) 0.130(11) 0.007(7) 0.043(8) 0.005(5)
C12 0.088(5) 0.092(7) 0.119(10) -0.008(7) -0.045(6) 0.031(5)
C13 0.052(4) 0.092(6) 0.110(9) 0.009(6) -0.023(4) 0.011(4)
C2 0.051(3) 0.048(4) 0.079(6) 0.004(4) 0.004(4) 0.002(3)
C28 0.056(3) 0.044(4) 0.085(7) 0.005(4) 0.008(4) 0.001(3)
C27 0.064(4) 0.051(4) 0.075(6) 0.003(4) 0.002(4) -0.001(3)
C26 0.077(4) 0.050(4) 0.076(6) 0.004(4) 0.005(4) 0.013(3)
C25 0.059(4) 0.060(4) 0.105(8) 0.013(5) 0.013(4) 0.013(3)
C14 0.054(3) 0.062(4) 0.065(6) 0.012(4) -0.002(4) 0.003(3)
C15 0.064(4) 0.067(5) 0.072(6) 0.007(5) -0.009(4) 0.000(3)
C16 0.066(4) 0.102(6) 0.075(7) 0.018(7) -0.000(5) -0.003(4)
C17 0.086(6) 0.154(11) 0.061(7) 0.019(8) -0.010(5) 0.013(7)
C18 0.074(5) 0.110(7) 0.071(7) -0.009(7) -0.012(5) 0.019(5)
C19 0.061(4) 0.071(5) 0.076(7) -0.006(5) -0.010(4) 0.006(3)

loop_
_atom_type_symbol
_atom_type_description
_atom_type_scat_dispersion_real
_atom_type_scat_dispersion_imag
_atom_type_scat_source
C C 0.0181 0.0091 'International Tables Vol C Tables 4.2.6.8 and 6.1.1.4'
H H 0.0000 0.0000 'International Tables Vol C Tables 4.2.6.8 and 6.1.1.4'
N N 0.0311 0.0180 'International Tables Vol C Tables 4.2.6.8 and 6.1.1.4'
O O 0.0492 0.0322 'International Tables Vol C Tables 4.2.6.8 and 6.1.1.4'
Br Br -0.6763 1.2805 'International Tables Vol C Tables 4.2.6.8 and 6.1.1.4'

loop_
_geom_angle_atom_site_label_1
_geom_angle_atom_site_label_2
_geom_angle_atom_site_label_3
_geom_angle
C24 O29 C30 117.6(5)
C5 O4 C3 102.7(6)
C19 O20 C21 117.8(8)
C13 N1 C5 112.1(7)
C13 N1 C2 112.9(6)
C5 N1 C2 104.9(6)
O20 C21 H21A 109.5
O20 C21 H21B 109.5
H21A C21 H21B 109.5
O20 C21 H21C 109.5
H21A C21 H21C 109.5
H21B C21 H21C 109.5
O29 C30 H30A 109.5
O29 C30 H30B 109.5
H30A C30 H30B 109.5
O29 C30 H30C 109.5
H30A C30 H30C 109.5
H30B C30 H30C 109.5
C25 C24 C23 121.5(6)
C25 C24 O29 123.6(6)
C23 C24 O29 114.9(6)
C28 C23 C24 118.6(6)
C28 C23 C3 120.5(5)
C24 C23 C3 120.8(6)
O4 C3 C23 110.7(6)
O4 C3 C2 103.6(5)
C23 C3 C2 114.8(6)
O4 C3 H3 109.2
C23 C3 H3 109.2
C2 C3 H3 109.2
O4 C5 N1 104.2(6)
O4 C5 C6 113.0(7)
N1 C5 C6 115.7(6)
O4 C5 H5 107.9
N1 C5 H5 107.9
C6 C5 H5 107.9
C11 C6 C7 125.2(9)
C11 C6 C5 120.0(9)
C7 C6 C5 114.8(8)
C6 C7 C8 116.3(10)
C6 C7 H7 121.8
C8 C7 H7 121.8
C9 C8 C7 118.1(13)
C9 C8 H8 120.9
C7 C8 H8 120.9
C10 C9 C8 124.8(12)
C10 C9 H9 117.6
C8 C9 H9 117.6
C6 C11 C10 119.0(11)
C6 C11 C12 123.3(8)
C10 C11 C12 117.6(10)
C9 C10 C11 116.6(13)
C9 C10 H10 121.7
C11 C10 H10 121.7
C11 C12 C13 110.1(8)
C11 C12 H12A 109.6
C13 C12 H12A 109.6
C11 C12 H12B 109.6
C13 C12 H12B 109.6
H12A C12 H12B 108.2
N1 C13 C12 112.4(8)
N1 C13 H13A 109.1
C12 C13 H13A 109.1
N1 C13 H13B 109.1
C12 C13 H13B 109.1
H13A C13 H13B 107.9
C14 C2 N1 113.7(6)
C14 C2 C3 115.7(5)
N1 C2 C3 102.2(6)
C14 C2 H2 108.3
N1 C2 H2 108.3
C3 C2 H2 108.3
C23 C28 C27 120.5(6)
C23 C28 H28 119.8
C27 C28 H28 119.8
C28 C27 C26 120.6(7)
C28 C27 Br31 119.8(5)
C26 C27 Br31 119.2(6)
C25 C26 C27 118.8(7)
C25 C26 H26 120.6
C27 C26 H26 120.6
C26 C25 C24 119.8(6)
C26 C25 H25 120.1
C24 C25 H25 120.1
C15 C14 C19 116.2(8)
C15 C14 C2 123.8(7)
C19 C14 C2 119.9(7)
C16 C15 C14 120.7(8)
C16 C15 H15 119.7
C14 C15 H15 119.7
C15 C16 C17 122.8(9)
C15 C16 Br22 118.5(8)
C17 C16 Br22 118.6(9)
C16 C17 C18 119.0(10)
C16 C17 H17 120.5
C18 C17 H17 120.5
C19 C18 C17 119.1(10)
C19 C18 H18 120.4
C17 C18 H18 120.4
C18 C19 O20 124.5(9)
C18 C19 C14 122.1(9)
O20 C19 C14 113.4(8)

loop_
_geom_bond_atom_site_label_1
_geom_bond_atom_site_label_2
_geom_bond_distance
Br31 C27 1.891(7)
Br22 C16 1.937(9)
O29 C24 1.397(8)
O29 C30 1.419(8)
O4 C5 1.408(8)
O4 C3 1.428(9)
O20 C19 1.388(10)
O20 C21 1.436(11)
N1 C13 1.445(9)
N1 C5 1.483(12)
N1 C2 1.508(9)
C21 H21A 0.9600
C21 H21B 0.9600
C21 H21C 0.9600
C30 H30A 0.9600
C30 H30B 0.9600
C30 H30C 0.9600
C24 C25 1.379(10)
C24 C23 1.387(8)
C23 C28 1.359(9)
C23 C3 1.515(8)
C3 C2 1.536(12)
C3 H3 0.9800
C5 C6 1.518(11)
C5 H5 0.9800
C6 C11 1.351(12)
C6 C7 1.355(14)
C7 C8 1.435(14)
C7 H7 0.9300
C8 C9 1.391(19)
C8 H8 0.9300
C9 C10 1.333(19)
C9 H9 0.9300
C11 C10 1.440(13)
C11 C12 1.468(15)
C10 H10 0.9300
C12 C13 1.521(12)
C12 H12A 0.9700
C12 H12B 0.9700
C13 H13A 0.9700
C13 H13B 0.9700
C2 C14 1.482(11)
C2 H2 0.9800
C28 C27 1.379(9)
C28 H28 0.9300
C27 C26 1.399(10)
C26 C25 1.363(11)
C26 H26 0.9300
C25 H25 0.9300
C14 C15 1.394(10)
C14 C19 1.423(11)
C15 C16 1.330(13)
C15 H15 0.9300
C16 C17 1.365(15)
C17 C18 1.383(15)
C17 H17 0.9300
C18 C19 1.353(14)
C18 H18 0.9300

loop_
_geom_torsion_atom_site_label_1
_geom_torsion_atom_site_label_2
_geom_torsion_atom_site_label_3
_geom_torsion_atom_site_label_4
_geom_torsion
C30 O29 C24 C25 -4.9(14)
C30 O29 C24 C23 174.7(9)
C25 C24 C23 C28 0.9(13)
O29 C24 C23 C28 -178.7(9)
C25 C24 C23 C3 177.9(8)
O29 C24 C23 C3 -1.7(12)
C5 O4 C3 C23 168.7(6)
C5 O4 C3 C2 45.1(6)
C28 C23 C3 O4 -39.2(10)
C24 C23 C3 O4 143.9(7)
C28 C23 C3 C2 77.6(10)
C24 C23 C3 C2 -99.3(8)
C3 O4 C5 N1 -46.7(6)
C3 O4 C5 C6 -173.1(6)
C13 N1 C5 O4 -93.4(7)
C2 N1 C5 O4 29.4(6)
C13 N1 C5 C6 31.2(8)
C2 N1 C5 C6 154.0(6)
O4 C5 C6 C11 121.4(8)
N1 C5 C6 C11 1.4(10)
O4 C5 C6 C7 -60.7(9)
N1 C5 C6 C7 179.4(7)
C11 C6 C7 C8 2.2(14)
C5 C6 C7 C8 -175.6(8)
C6 C7 C8 C9 -2.6(15)
C7 C8 C9 C10 1.0(19)
C7 C6 C11 C10 -0.0(14)
C5 C6 C11 C10 177.7(7)
C7 C6 C11 C12 175.4(9)
C5 C6 C11 C12 -6.9(13)
C8 C9 C10 C11 1.2(18)
C6 C11 C10 C9 -1.7(15)
C12 C11 C10 C9 -177.4(11)
C6 C11 C12 C13 -19.1(13)
C10 C11 C12 C13 156.4(9)
C5 N1 C13 C12 -58.8(10)
C2 N1 C13 C12 -176.9(9)
C11 C12 C13 N1 52.3(12)
C13 N1 C2 C14 -114.2(8)
C5 N1 C2 C14 123.5(7)
C13 N1 C2 C3 120.4(7)
C5 N1 C2 C3 -1.9(6)
O4 C3 C2 C14 -149.7(6)
C23 C3 C2 C14 89.4(7)
O4 C3 C2 N1 -25.6(6)
C23 C3 C2 N1 -146.5(5)
C24 C23 C28 C27 -0.5(13)
C3 C23 C28 C27 -177.5(8)
C23 C28 C27 C26 -2.1(14)
C23 C28 C27 Br31 -175.5(7)
C28 C27 C26 C25 4.3(15)
Br31 C27 C26 C25 177.7(8)
C27 C26 C25 C24 -3.9(15)
C23 C24 C25 C26 1.4(15)
O29 C24 C25 C26 -179.1(10)
N1 C2 C14 C15 -26.6(10)
C3 C2 C14 C15 91.3(8)
N1 C2 C14 C19 157.2(7)
C3 C2 C14 C19 -84.9(9)
C19 C14 C15 C16 2.2(11)
C2 C14 C15 C16 -174.2(8)
C14 C15 C16 C17 -3.6(14)
C14 C15 C16 Br22 178.2(6)
C15 C16 C17 C18 1.8(15)
Br22 C16 C17 C18 -179.9(7)
C16 C17 C18 C19 1.3(14)
C17 C18 C19 O20 178.5(8)
C17 C18 C19 C14 -2.6(13)
C21 O20 C19 C18 -10.3(13)
C21 O20 C19 C14 170.7(8)
C15 C14 C19 C18 0.9(11)
C2 C14 C19 C18 177.4(8)
C15 C14 C19 O20 180.0(7)
C2 C14 C19 O20 -3.6(10)
